data_4111445
loop_
_publ_author_name
'Dennis G. H. Hetterscheid'
'Jasper Kaiser'
'Eduard Reijerse'
'Theo P. J. Peters'
'Simone Thewissen'
'Arno N. J. Blok'
'Jan M. M. Smits'
'Ren\'e de Gelder'
'Bas de Bruin'

_publ_contact_author
;
        Dr. B. de Bruin
        Department of Metal-Organic Chemistry
        Institute for Molecules and Materials
        Radboud University Nijmegen
        Toernooiveld 1
        NL-6525 ED  Nijmegen
        The Netherlands
;
_publ_contact_author_email BdeBruin@sci.kun.nl
_publ_contact_author_fax '031 024 3553450'
_publ_contact_author_phone '031 024 3652464'
_publ_section_title
;
 IrII(ethene): Metal or Carbon Radical?
;
_journal_name_full 'Journal of the American Chemical Society'
_journal_page_first 1895
_journal_page_last 1905
_journal_paper_doi 10.1021/ja0439470
_journal_volume 127
_journal_year 2005
_chemical_formula_sum 'C23 H28 F12 Ir N4 P2'
_chemical_formula_weight 842.63
_chemical_name_systematic
;
 ?
;
_space_group_IT_number 14
_symmetry_cell_setting monoclinic
_symmetry_space_group_name_Hall '-P 2yab'
_symmetry_space_group_name_H-M 'P 1 21/a 1'
_atom_sites_solution_hydrogens geom
_atom_sites_solution_primary direct
_atom_sites_solution_secondary difmap
_audit_creation_date 2001-11-27
_audit_creation_method 'SHELXL, adapted and expanded'
_cell_angle_alpha 90.00
_cell_angle_beta 109.734(11)
_cell_angle_gamma 90.00
_cell_formula_units_Z 4
_cell_length_a 13.072(2)
_cell_length_b 12.454(2)
_cell_length_c 18.860(3)
_cell_measurement_reflns_used 25
_cell_measurement_temperature 293(2)
_cell_measurement_theta_max 12.601
_cell_measurement_theta_min 10.320
_cell_volume 2890.1(8)
_computing_data_collection
;
CAD4 EXPRESS (Enraf-Nonius, 1994)
;
_computing_data_reduction
;
local programs (Smits et al., 1988),
profile analysis (Lehman & Larsen, 1974, Grant & Gabe, 1978),
EMPABS (North et al., 1968)
;
_computing_molecular_graphics
;
PLATON (Spek, 2003),
;
_computing_structure_refinement 'SHELXL-97 (Sheldrick, 1997)'
_computing_structure_solution
;
DIRDIF (Beurskens et al., 1996),
PATTY (Beurskens et al., 1987)
;
_diffrn_ambient_temperature 293(2)
_diffrn_measured_fraction_theta_full 1.00
_diffrn_measurement_device 'Nonius CAD4'
_diffrn_measurement_method \w/2\q-scan
_diffrn_radiation_monochromator graphite
_diffrn_radiation_source 'fine-focus sealed tube'
_diffrn_radiation_type MoK\a
_diffrn_radiation_wavelength 0.71073
_diffrn_reflns_av_R_equivalents 0.0199
_diffrn_reflns_av_sigmaI/netI 0.0274
_diffrn_reflns_limit_h_max 0
_diffrn_reflns_limit_h_min -16
_diffrn_reflns_limit_k_max 0
_diffrn_reflns_limit_k_min -16
_diffrn_reflns_limit_l_max 24
_diffrn_reflns_limit_l_min -23
_diffrn_reflns_number 6860
_diffrn_reflns_theta_full 27.42
_diffrn_reflns_theta_max 27.42
_diffrn_reflns_theta_min 2.82
_diffrn_standards_decay_% 13.415
_diffrn_standards_interval_time 7200
_diffrn_standards_number 3
_exptl_absorpt_coefficient_mu 4.830
_exptl_absorpt_correction_T_max 0.419
_exptl_absorpt_correction_T_min 0.388
_exptl_absorpt_correction_type psi-scan
_exptl_absorpt_process_details '(North, Phillips & Mathews, 1968)'
_exptl_crystal_colour black
_exptl_crystal_density_diffrn 1.937
_exptl_crystal_description 'rather regular fragment'
_exptl_crystal_F_000 1636
_exptl_crystal_size_max 0.40
_exptl_crystal_size_mid 0.18
_exptl_crystal_size_min 0.18
_refine_diff_density_max 1.589
_refine_diff_density_min -2.017
_refine_diff_density_rms 0.136
_refine_ls_extinction_method none
_refine_ls_goodness_of_fit_all 1.051
_refine_ls_goodness_of_fit_ref 1.051
_refine_ls_hydrogen_treatment mixed
_refine_ls_matrix_type full
_refine_ls_number_parameters 382
_refine_ls_number_reflns 6569
_refine_ls_number_restraints 0
_refine_ls_restrained_S_all 1.051
_refine_ls_R_factor_all 0.0546
_refine_ls_R_factor_gt 0.0393
_refine_ls_R_factor_obs 0.0393
_refine_ls_shift/esd_max 0.000
_refine_ls_shift/esd_mean 0.000
_refine_ls_shift/su_max 0.000
_refine_ls_shift/su_mean 0.000
_refine_ls_structure_factor_coef Fsqd
_refine_ls_weighting_details
;
w=1/[\s^2^(Fo^2^)+(0.0544P)^2^+8.4279P] where P=(Fo^2^+2Fc^2^)/3
;
_refine_ls_weighting_scheme calc
_refine_ls_wR_factor_all 0.1011
_refine_ls_wR_factor_gt 0.0939
_refine_ls_wR_factor_obs 0.0939
_refine_ls_wR_factor_ref 0.1011
_reflns_number_gt 5292
_reflns_number_observed 5292
_reflns_number_total 6569
_reflns_observed_criterion >2sigma(I)
_reflns_threshold_expression >2sigma(I)
_cod_data_source_file ja0439470si20041116_095112_3.cif
_cod_data_source_block THEP18
_cod_original_cell_volume 2890.0(8)
_cod_original_sg_symbol_H-M 'P 21/a'
_cod_database_code 4111445

loop_
_symmetry_equiv_pos_as_xyz
'x, y, z'
'-x+1/2, y+1/2, -z'
'-x, -y, -z'
'x-1/2, -y-1/2, z'

loop_
_atom_site_label
_atom_site_type_symbol
_atom_site_fract_x
_atom_site_fract_y
_atom_site_fract_z
_atom_site_U_iso_or_equiv
_atom_site_adp_type
_atom_site_occupancy
_atom_site_calc_flag
_atom_site_refinement_flags
Ir1 Ir 0.142706(16) 0.154866(16) 0.234651(11) 0.02995(8) Uani 1 d .
C1 C 0.0172(5) 0.2237(5) 0.2690(4) 0.0454(14) Uani 1 d .
H1A H -0.0241 0.1744 0.2886 0.054 Uiso 1 calc R
H1B H 0.0346 0.2907 0.2967 0.054 Uiso 1 calc R
C2 C -0.0137(5) 0.2311(6) 0.1916(4) 0.0526(16) Uani 1 d .
H2A H -0.0153 0.3026 0.1708 0.063 Uiso 1 calc R
H2B H -0.0740 0.1862 0.1627 0.063 Uiso 1 calc R
N1 N 0.0817(4) 0.0050(4) 0.2464(2) 0.0343(10) Uani 1 d .
N2 N 0.2197(4) 0.3019(4) 0.2553(3) 0.0361(10) Uani 1 d .
N3 N 0.2767(4) 0.0767(4) 0.2159(2) 0.0326(9) Uani 1 d .
N4 N 0.2455(4) 0.1286(4) 0.3490(2) 0.0344(10) Uani 1 d .
C11 C 0.1833(5) 0.0513(5) 0.3792(3) 0.0433(14) Uani 1 d .
H11A H 0.1325 0.0904 0.3969 0.052 Uiso 1 calc R
H11B H 0.2332 0.0131 0.4217 0.052 Uiso 1 calc R
C12 C 0.1220(5) -0.0284(5) 0.3197(3) 0.0375(12) Uani 1 d .
C13 C 0.0993(6) -0.1276(5) 0.3408(4) 0.0510(16) Uani 1 d .
H13 H 0.1296 -0.1498 0.3906 0.061 Uiso 1 calc R
C14 C 0.0304(7) -0.1954(6) 0.2871(4) 0.0581(18) Uani 1 d .
H14 H 0.0129 -0.2629 0.3007 0.070 Uiso 1 calc R
C15 C -0.0110(6) -0.1614(5) 0.2144(4) 0.0533(17) Uani 1 d .
H15 H -0.0575 -0.2059 0.1780 0.064 Uiso 1 calc R
C16 C 0.0156(5) -0.0605(5) 0.1939(3) 0.0399(13) Uani 1 d .
C17 C -0.0330(5) -0.0242(6) 0.1143(3) 0.0505(16) Uani 1 d .
H17A H -0.0026 0.0440 0.1084 0.076 Uiso 1 calc R
H17B H -0.1103 -0.0173 0.1016 0.076 Uiso 1 calc R
H17C H -0.0174 -0.0759 0.0816 0.076 Uiso 1 calc R
C21 C 0.2579(5) 0.2373(5) 0.3841(3) 0.0416(13) Uani 1 d .
H21A H 0.3225 0.2388 0.4287 0.050 Uiso 1 calc R
H21B H 0.1957 0.2525 0.3995 0.050 Uiso 1 calc R
C22 C 0.2666(5) 0.3218(5) 0.3296(3) 0.0390(13) Uani 1 d .
C23 C 0.3172(6) 0.4182(6) 0.3568(4) 0.0523(16) Uani 1 d .
H23 H 0.3515 0.4285 0.4082 0.063 Uiso 1 calc R
C24 C 0.3158(7) 0.4990(6) 0.3060(5) 0.062(2) Uani 1 d .
H24 H 0.3455 0.5661 0.3229 0.074 Uiso 1 calc R
C25 C 0.2698(6) 0.4784(6) 0.2307(4) 0.0548(17) Uani 1 d .
H25 H 0.2707 0.5314 0.1962 0.066 Uiso 1 calc R
C26 C 0.2224(5) 0.3810(5) 0.2048(4) 0.0433(14) Uani 1 d .
C27 C 0.1746(6) 0.3587(6) 0.1225(4) 0.0558(18) Uani 1 d .
H27A H 0.1378 0.4217 0.0970 0.084 Uiso 1 calc R
H27B H 0.1238 0.3005 0.1143 0.084 Uiso 1 calc R
H27C H 0.2314 0.3396 0.1033 0.084 Uiso 1 calc R
C31 C 0.3530(5) 0.0851(6) 0.3528(3) 0.0479(15) Uani 1 d .
H31A H 0.3711 0.0254 0.3879 0.057 Uiso 1 calc R
H31B H 0.4076 0.1403 0.3724 0.057 Uiso 1 calc R
C32 C 0.3580(4) 0.0475(5) 0.2790(3) 0.0361(12) Uani 1 d .
C33 C 0.4474(5) -0.0094(5) 0.2768(4) 0.0505(16) Uani 1 d .
H33 H 0.5022 -0.0284 0.3211 0.061 Uiso 1 calc R
C34 C 0.4544(6) -0.0376(6) 0.2078(4) 0.0543(17) Uani 1 d .
H34 H 0.5139 -0.0759 0.2049 0.065 Uiso 1 calc R
C35 C 0.3721(6) -0.0082(5) 0.1438(4) 0.0507(16) Uani 1 d .
H35 H 0.3760 -0.0262 0.0970 0.061 Uiso 1 calc R
C36 C 0.2827(5) 0.0482(5) 0.1481(3) 0.0393(13) Uani 1 d .
C37 C 0.1934(6) 0.0789(6) 0.0784(4) 0.0560(17) Uani 1 d .
H37A H 0.1421 0.1232 0.0912 0.084 Uiso 1 calc R
H37B H 0.1576 0.0153 0.0532 0.084 Uiso 1 calc R
H37C H 0.2227 0.1180 0.0458 0.084 Uiso 1 calc R
P1 P 0.59042(15) 0.23922(17) 0.53412(9) 0.0526(4) Uani 1 d .
F1 F 0.4870(5) 0.1723(7) 0.5307(3) 0.130(3) Uani 1 d .
F2 F 0.6910(5) 0.3086(6) 0.5361(3) 0.111(2) Uani 1 d .
F3 F 0.5350(7) 0.3417(6) 0.5515(4) 0.132(3) Uani 1 d .
F4 F 0.5378(3) 0.2636(4) 0.4464(2) 0.0669(12) Uani 1 d .
F5 F 0.6473(8) 0.1399(5) 0.5148(4) 0.141(3) Uani 1 d .
F6 F 0.6428(5) 0.2148(7) 0.6205(3) 0.117(2) Uani 1 d .
P2 P 0.36879(17) 0.21994(17) 0.94779(11) 0.0571(5) Uani 1 d .
F7 F 0.2631(6) 0.1563(7) 0.9161(4) 0.148(4) Uani 1 d .
F8 F 0.4788(7) 0.2778(9) 0.9816(5) 0.204(6) Uani 1 d .
F9 F 0.4209(10) 0.1576(8) 0.9003(7) 0.198(5) Uani 1 d .
F10 F 0.3341(6) 0.3056(7) 0.8844(4) 0.133(3) Uani 1 d .
F11 F 0.3118(12) 0.2861(9) 0.9919(6) 0.218(6) Uani 1 d .
F12 F 0.4026(6) 0.1428(7) 1.0158(5) 0.156(4) Uani 1 d .

loop_
_atom_site_aniso_label
_atom_site_aniso_U_11
_atom_site_aniso_U_22
_atom_site_aniso_U_33
_atom_site_aniso_U_23
_atom_site_aniso_U_13
_atom_site_aniso_U_12
Ir1 0.03060(11) 0.03289(12) 0.02571(11) 0.00057(9) 0.00867(8) -0.00054(9)
C1 0.041(3) 0.044(3) 0.056(4) -0.003(3) 0.023(3) 0.005(3)
C2 0.040(3) 0.060(4) 0.055(4) -0.001(3) 0.014(3) 0.007(3)
N1 0.035(2) 0.041(3) 0.029(2) -0.0022(19) 0.0131(19) 0.003(2)
N2 0.035(2) 0.039(2) 0.033(2) -0.001(2) 0.0106(19) 0.002(2)
N3 0.036(2) 0.032(2) 0.032(2) -0.0029(18) 0.0142(19) -0.0052(19)
N4 0.038(2) 0.039(3) 0.027(2) -0.0010(18) 0.0115(19) -0.001(2)
C11 0.058(4) 0.045(3) 0.030(3) 0.004(2) 0.017(3) -0.001(3)
C12 0.040(3) 0.038(3) 0.037(3) 0.002(2) 0.016(2) 0.000(2)
C13 0.061(4) 0.048(4) 0.045(4) 0.011(3) 0.019(3) -0.002(3)
C14 0.075(5) 0.035(3) 0.068(5) 0.003(3) 0.030(4) -0.010(3)
C15 0.060(4) 0.043(4) 0.059(4) -0.012(3) 0.021(3) -0.010(3)
C16 0.043(3) 0.039(3) 0.041(3) -0.005(2) 0.018(3) -0.001(2)
C17 0.050(4) 0.060(4) 0.040(3) -0.012(3) 0.013(3) -0.008(3)
C21 0.050(3) 0.044(3) 0.032(3) -0.006(2) 0.015(3) -0.004(3)
C22 0.040(3) 0.038(3) 0.041(3) -0.006(2) 0.016(3) -0.005(2)
C23 0.058(4) 0.048(4) 0.049(4) -0.015(3) 0.015(3) -0.013(3)
C24 0.070(5) 0.039(4) 0.076(5) -0.008(3) 0.023(4) -0.014(3)
C25 0.054(4) 0.045(4) 0.065(4) 0.010(3) 0.020(3) -0.004(3)
C26 0.038(3) 0.043(3) 0.050(4) 0.011(3) 0.016(3) -0.001(3)
C27 0.069(5) 0.056(4) 0.040(3) 0.012(3) 0.015(3) -0.014(3)
C31 0.040(3) 0.063(4) 0.037(3) -0.004(3) 0.007(3) 0.006(3)
C32 0.039(3) 0.033(3) 0.036(3) 0.002(2) 0.012(2) -0.002(2)
C33 0.047(4) 0.045(4) 0.061(4) 0.006(3) 0.020(3) 0.013(3)
C34 0.055(4) 0.045(4) 0.071(5) 0.000(3) 0.033(4) 0.008(3)
C35 0.063(4) 0.046(4) 0.057(4) -0.007(3) 0.038(4) 0.002(3)
C36 0.049(3) 0.038(3) 0.035(3) -0.004(2) 0.019(3) -0.009(3)
C37 0.063(4) 0.071(5) 0.034(3) -0.003(3) 0.016(3) -0.004(4)
P1 0.0499(10) 0.0738(12) 0.0332(8) 0.0048(8) 0.0128(7) 0.0006(9)
F1 0.096(4) 0.208(8) 0.075(4) 0.038(4) 0.012(3) -0.074(5)
F2 0.082(4) 0.172(6) 0.067(3) 0.002(4) 0.009(3) -0.061(4)
F3 0.170(7) 0.137(6) 0.102(5) -0.019(4) 0.062(5) 0.051(5)
F4 0.062(3) 0.094(3) 0.038(2) 0.010(2) 0.0086(18) -0.010(2)
F5 0.199(8) 0.098(5) 0.122(6) 0.009(4) 0.050(6) 0.075(5)
F6 0.092(4) 0.211(7) 0.039(3) 0.029(4) 0.010(3) -0.006(5)
P2 0.0595(11) 0.0636(12) 0.0466(10) -0.0019(9) 0.0158(8) -0.0179(9)
F7 0.112(5) 0.218(10) 0.106(5) -0.026(5) 0.026(4) -0.096(6)
F8 0.148(7) 0.236(10) 0.158(8) 0.089(8) -0.041(6) -0.131(7)
F9 0.249(12) 0.178(9) 0.255(12) -0.008(8) 0.202(11) 0.042(8)
F10 0.117(5) 0.152(6) 0.125(6) 0.072(5) 0.036(5) 0.021(5)
F11 0.363(16) 0.165(9) 0.213(10) -0.010(8) 0.208(12) 0.057(10)
F12 0.106(5) 0.199(8) 0.144(7) 0.109(6) 0.015(5) -0.027(5)

loop_
_atom_type_symbol
_atom_type_description
_atom_type_scat_dispersion_real
_atom_type_scat_dispersion_imag
_atom_type_scat_source
C C 0.0033 0.0016 'International Tables Vol C Tables 4.2.6.8 and 6.1.1.4'
H H 0.0000 0.0000 'International Tables Vol C Tables 4.2.6.8 and 6.1.1.4'
N N 0.0061 0.0033 'International Tables Vol C Tables 4.2.6.8 and 6.1.1.4'
Ir Ir -1.4442 7.9887 'International Tables Vol C Tables 4.2.6.8 and 6.1.1.4'
P P 0.1023 0.0942 'International Tables Vol C Tables 4.2.6.8 and 6.1.1.4'
F F 0.0171 0.0103 'International Tables Vol C Tables 4.2.6.8 and 6.1.1.4'

loop_
_geom_angle_atom_site_label_1
_geom_angle_atom_site_label_2
_geom_angle_atom_site_label_3
_geom_angle
_geom_angle_publ_flag
N2 Ir1 N1 163.97(18) y
N2 Ir1 N3 93.50(18) y
N1 Ir1 N3 88.50(17) y
N2 Ir1 C1 87.8(2) y
N1 Ir1 C1 88.1(2) y
N3 Ir1 C1 172.0(2) y
N2 Ir1 N4 81.12(18) y
N1 Ir1 N4 83.57(18) y
N3 Ir1 N4 80.03(17) y
C1 Ir1 N4 92.4(2) y
N2 Ir1 C2 91.2(2) y
N1 Ir1 C2 95.0(2) y
N3 Ir1 C2 150.2(2) y
C1 Ir1 C2 37.6(2) y
N4 Ir1 C2 129.8(2) y
C2 C1 Ir1 71.7(4) y
C1 C2 Ir1 70.7(4) y
C16 N1 C12 119.5(5) y
C16 N1 Ir1 129.9(4) y
C12 N1 Ir1 110.6(4) y
C22 N2 C26 118.5(5) y
C22 N2 Ir1 112.4(4) y
C26 N2 Ir1 129.0(4) y
C32 N3 C36 118.9(5) y
C32 N3 Ir1 114.9(4) y
C36 N3 Ir1 126.0(4) y
C31 N4 C21 110.6(5) y
C31 N4 C11 112.0(5) y
C21 N4 C11 114.0(4) y
C31 N4 Ir1 111.4(3) y
C21 N4 Ir1 104.2(3) y
C11 N4 Ir1 104.2(3) y
N4 C11 C12 111.2(4) y
C13 C12 N1 121.5(6) y
C13 C12 C11 119.6(5) y
N1 C12 C11 118.6(5) y
C12 C13 C14 119.4(6) y
C15 C14 C13 118.9(6) y
C14 C15 C16 120.6(6) y
N1 C16 C15 120.0(6) y
N1 C16 C17 120.4(5) y
C15 C16 C17 119.5(6) y
N4 C21 C22 110.7(5) y
N2 C22 C23 122.5(6) y
N2 C22 C21 118.0(5) y
C23 C22 C21 119.5(6) y
C22 C23 C24 118.8(6) y
C25 C24 C23 118.7(6) y
C24 C25 C26 121.5(7) y
C25 C26 N2 119.9(6) y
C25 C26 C27 121.0(6) y
N2 C26 C27 119.1(6) y
N4 C31 C32 114.1(5) y
N3 C32 C33 122.3(5) y
N3 C32 C31 118.0(5) y
C33 C32 C31 119.6(5) y
C32 C33 C34 119.1(6) y
C35 C34 C33 118.7(6) y
C34 C35 C36 120.8(6) y
N3 C36 C35 120.3(6) y
N3 C36 C37 119.4(6) y
C35 C36 C37 120.4(6) y
F5 P1 F3 177.8(5) y
F5 P1 F2 88.9(5) y
F3 P1 F2 89.4(5) y
F5 P1 F6 90.8(4) y
F3 P1 F6 90.6(4) y
F2 P1 F6 90.8(3) y
F5 P1 F1 92.4(5) y
F3 P1 F1 89.4(5) y
F2 P1 F1 178.3(4) y
F6 P1 F1 90.4(3) y
F5 P1 F4 89.0(4) y
F3 P1 F4 89.6(4) y
F2 P1 F4 89.1(3) y
F6 P1 F4 179.7(3) y
F1 P1 F4 89.7(3) y
F9 P2 F7 91.8(6) y
F9 P2 F11 176.8(7) y
F7 P2 F11 87.2(6) y
F9 P2 F8 86.6(7) y
F7 P2 F8 176.6(6) y
F11 P2 F8 94.6(8) y
F9 P2 F12 96.5(6) y
F7 P2 F12 88.3(4) y
F11 P2 F12 86.5(6) y
F8 P2 F12 89.0(4) y
F9 P2 F10 88.2(6) y
F7 P2 F10 93.7(5) y
F11 P2 F10 88.8(5) y
F8 P2 F10 89.2(4) y
F12 P2 F10 174.8(6) y

loop_
_geom_bond_atom_site_label_1
_geom_bond_atom_site_label_2
_geom_bond_distance
_geom_bond_publ_flag
Ir1 N2 2.062(5) y
Ir1 N1 2.071(5) y
Ir1 N3 2.136(5) y
Ir1 C1 2.136(6) y
Ir1 N4 2.146(5) y
Ir1 C2 2.149(6) y
C1 C2 1.380(9) y
N1 C16 1.347(7) y
N1 C12 1.367(7) y
N2 C22 1.350(7) y
N2 C26 1.379(8) y
N3 C32 1.350(7) y
N3 C36 1.355(7) y
N4 C31 1.485(8) y
N4 C21 1.492(7) y
N4 C11 1.492(7) y
C11 C12 1.509(8) y
C12 C13 1.361(9) y
C13 C14 1.391(10) y
C14 C15 1.361(10) y
C15 C16 1.392(9) y
C16 C17 1.490(9) y
C21 C22 1.502(8) y
C22 C23 1.383(8) y
C23 C24 1.385(10) y
C24 C25 1.368(11) y
C25 C26 1.375(9) y
C26 C27 1.490(9) y
C31 C32 1.490(8) y
C32 C33 1.380(8) y
C33 C34 1.380(10) y
C34 C35 1.367(10) y
C35 C36 1.389(9) y
C36 C37 1.482(9) y
P1 F5 1.549(6) y
P1 F3 1.556(6) y
P1 F2 1.563(6) y
P1 F6 1.569(5) y
P1 F1 1.570(6) y
P1 F4 1.591(4) y
P2 F9 1.510(8) y
P2 F7 1.528(6) y
P2 F11 1.531(8) y
P2 F8 1.541(7) y
P2 F12 1.542(6) y
P2 F10 1.552(6) y
